data_2217369
loop_
_publ_author_name
'Li, Xing-Wei'
'Zhou, Wei'
'Yan, Qin'
'Zhou, Pei'

_publ_section_title
;
 20-<i>O</i>-\b-<small>D</small>-Xylopyranosyl(1\\rightarrow
 6)-\b-<small>D</small>-glucopyranosyl-20(<i>S</i>)-protopanaxadiol
 methanol solvate
;
_journal_coeditor_code XU2351
_journal_issue 1
_journal_name_full 'Acta Crystallographica Section E'
_journal_page_first o165
_journal_page_last o165
_journal_paper_doi 10.1107/S1600536807063118
_journal_volume 64
_journal_year 2008
_chemical_formula_iupac 'C41 H70 O12, C1 H4 O1'
_chemical_formula_moiety 'C41 H70 O12, C1 H4 O1'
_chemical_formula_sum 'C42 H74 O13'
_chemical_formula_weight 787.01
_chemical_name_systematic
;
20-O-\b-D-xylopyranosyl(1\\rightarrow 6)-\b-D-glucopyranosyl-20(S)-\
protopanaxadiol methanol solvate
;
_space_group_IT_number 19
_symmetry_cell_setting orthorhombic
_symmetry_space_group_name_Hall 'P 2ac 2ab'
_symmetry_space_group_name_H-M 'P 21 21 21'
_atom_sites_solution_hydrogens geom
_atom_sites_solution_primary direct
_atom_sites_solution_secondary difmap
_audit_creation_method SHELXL-97
_cell_angle_alpha 90.00
_cell_angle_beta 90.00
_cell_angle_gamma 90.00
_cell_formula_units_Z 4
_cell_length_a 8.3044(7)
_cell_length_b 13.2927(11)
_cell_length_c 38.964(3)
_cell_measurement_reflns_used 3975
_cell_measurement_temperature 293(2)
_cell_measurement_theta_max 20.3
_cell_measurement_theta_min 2.2
_cell_volume 4301.2(6)
_computing_cell_refinement 'SAINT (Bruker, 1999)'
_computing_data_collection 'SMART (Bruker, 1999)'
_computing_data_reduction 'SAINT (Bruker, 1999)'
_computing_molecular_graphics 'SHELXTL (Bruker, 1997)'
_computing_publication_material 'SHELXTL (Bruker, 1997)'
_computing_structure_refinement 'SHELXL97 (Sheldrick, 1997)'
_computing_structure_solution 'SHELXS97 (Sheldrick, 1997)'
_diffrn_ambient_temperature 293(2)
_diffrn_measured_fraction_theta_full 0.999
_diffrn_measured_fraction_theta_max 0.999
_diffrn_measurement_device_type 'Bruker SMART APEX CCD area-detector'
_diffrn_measurement_method '\f and \w scans'
_diffrn_radiation_monochromator graphite
_diffrn_radiation_source 'fine-focus sealed tube'
_diffrn_radiation_type MoKa
_diffrn_radiation_wavelength 0.71073
_diffrn_reflns_av_R_equivalents 0.0844
_diffrn_reflns_av_sigmaI/netI 0.0688
_diffrn_reflns_limit_h_max 10
_diffrn_reflns_limit_h_min -8
_diffrn_reflns_limit_k_max 16
_diffrn_reflns_limit_k_min -16
_diffrn_reflns_limit_l_max 36
_diffrn_reflns_limit_l_min -49
_diffrn_reflns_number 25549
_diffrn_reflns_theta_full 27.00
_diffrn_reflns_theta_max 27.00
_diffrn_reflns_theta_min 1.62
_diffrn_standards_number 0
_exptl_absorpt_coefficient_mu 0.089
_exptl_absorpt_correction_type none
_exptl_crystal_colour colorless
_exptl_crystal_density_diffrn 1.215
_exptl_crystal_density_method 'not measured'
_exptl_crystal_description prismatic
_exptl_crystal_F_000 1720
_exptl_crystal_size_max 0.427
_exptl_crystal_size_mid 0.314
_exptl_crystal_size_min 0.213
_refine_diff_density_max 0.208
_refine_diff_density_min -0.163
_refine_ls_extinction_method none
_refine_ls_goodness_of_fit_ref 0.890
_refine_ls_hydrogen_treatment constr
_refine_ls_matrix_type full
_refine_ls_number_parameters 505
_refine_ls_number_reflns 5269
_refine_ls_number_restraints 0
_refine_ls_restrained_S_all 0.890
_refine_ls_R_factor_all 0.0707
_refine_ls_R_factor_gt 0.0450
_refine_ls_shift/su_max 0.001
_refine_ls_shift/su_mean 0.000
_refine_ls_structure_factor_coef Fsqd
_refine_ls_weighting_details 'calc w=1/[\s^2^(Fo^2^)+(0.0447P)^2^] where P=(Fo^2^+2Fc^2^)/3'
_refine_ls_weighting_scheme calc
_refine_ls_wR_factor_gt 0.0924
_refine_ls_wR_factor_ref 0.0993
_reflns_number_gt 3467
_reflns_number_total 5269
_reflns_threshold_expression I>2\s(I)
_cod_data_source_file xu2351.cif
_cod_data_source_block I
_cod_depositor_comments
;
The following automatic conversions were performed:
'_symmetry_cell_setting' value 'Orthorhombic' changed to 'orthorhombic'
according to '/home/saulius/struct/CIF-dictionaries/cif_core.dic'
dictionary named 'cif_core.dic' version 2.4.1 from 2010-06-29.

Automatic conversion script
Id: cif_fix_enum 1527 2010-12-29 10:47:43Z saulius 

The following automatic conversions were performed:

'_symmetry_cell_setting' value 'Orthorhombic' changed to
'orthorhombic' according to
/home/saulius/struct/CIF-dictionaries/cif_core.dic dictionary named
'cif_core.dic' version 2.4.1 from 2010-06-29.

Automatic conversion script
Id: cif_fix_values 1715 2011-07-08 13:25:40Z adriana 
;
_cod_original_cell_volume 4301.1(6)
_cod_database_code 2217369
_cod_database_fobs_code 2217369

loop_
_symmetry_equiv_pos_as_xyz
'x, y, z'
'-x+1/2, -y, z+1/2'
'-x, y+1/2, -z+1/2'
'x+1/2, -y+1/2, -z'

loop_
_atom_site_type_symbol
_atom_site_label
_atom_site_fract_x
_atom_site_fract_y
_atom_site_fract_z
_atom_site_U_iso_or_equiv
_atom_site_adp_type
_atom_site_calc_flag
_atom_site_refinement_flags
_atom_site_occupancy
O O1 -0.1448(3) 0.78606(18) 0.37658(5) 0.0555(6) Uani d . 1
H H1 -0.1513 0.7395 0.3903 0.067 Uiso d R 1
O O2 0.0242(2) 0.70266(16) 0.15197(5) 0.0478(6) Uani d . 1
H H2 0.0585 0.6714 0.1351 0.057 Uiso d R 1
O O3 0.2082(2) 0.59757(13) 0.10544(5) 0.0332(5) Uani d . 1
O O4 0.0549(2) 0.69683(12) 0.07077(5) 0.0355(5) Uani d . 1
O O5 0.1065(3) 0.42488(12) 0.06866(5) 0.0410(5) Uani d . 1
H H5A 0.1328 0.4117 0.0891 0.049 Uiso d R 1
O O6 -0.1631(3) 0.45653(15) 0.02402(6) 0.0564(7) Uani d . 1
H H6 -0.1048 0.4060 0.0217 0.068 Uiso d R 1
O O7 -0.1595(3) 0.65240(15) -0.00867(6) 0.0554(6) Uani d . 1
H H7 -0.2445 0.6200 -0.0101 0.066 Uiso d R 1
O O8 0.0245(2) 0.89395(12) 0.04299(5) 0.0383(5) Uani d . 1
O O9 -0.0675(3) 0.99980(13) 0.00267(5) 0.0494(6) Uani d . 1
O O10 0.0865(3) 1.06672(15) 0.08776(5) 0.0536(6) Uani d . 1
H H10 0.0749 1.0105 0.0963 0.064 Uiso d R 1
O O11 0.1701(2) 1.23411(14) 0.04880(5) 0.0436(5) Uani d . 1
H H11 0.1346 1.2905 0.0517 0.052 Uiso d R 1
O O12 -0.0620(3) 1.27492(13) -0.00414(6) 0.0588(7) Uani d . 1
H H12A -0.1258 1.2720 -0.0208 0.071 Uiso d R 1
O O13 1.0284(5) 0.9088(2) 0.13462(9) 0.1152(12) Uani d . 1
H H13A 1.0334 0.8464 0.1387 0.138 Uiso d R 1
C C1 -0.0982(4) 0.7430(3) 0.28168(8) 0.0577(10) Uani d . 1
H H1A -0.1708 0.7610 0.2632 0.069 Uiso calc R 1
H H1B -0.0866 0.6704 0.2816 0.069 Uiso calc R 1
C C2 -0.1738(4) 0.7753(3) 0.31584(8) 0.0598(10) Uani d . 1
H H2A -0.1978 0.8467 0.3150 0.072 Uiso calc R 1
H H2B -0.2744 0.7395 0.3191 0.072 Uiso calc R 1
C C3 -0.0647(4) 0.7546(2) 0.34554(8) 0.0437(8) Uani d . 1
H H3 -0.0490 0.6816 0.3469 0.052 Uiso calc R 1
C C4 0.1004(4) 0.8032(2) 0.34246(7) 0.0388(7) Uani d . 1
C C5 0.1721(3) 0.7717(2) 0.30679(7) 0.0353(7) Uani d . 1
H H5 0.1791 0.6982 0.3081 0.042 Uiso calc R 1
C C6 0.3460(4) 0.8051(3) 0.30089(8) 0.0550(9) Uani d . 1
H H6A 0.3482 0.8764 0.2956 0.066 Uiso calc R 1
H H6B 0.4080 0.7945 0.3217 0.066 Uiso calc R 1
C C7 0.4216(4) 0.7463(3) 0.27159(8) 0.0556(10) Uani d . 1
H H7A 0.4276 0.6760 0.2781 0.067 Uiso calc R 1
H H7B 0.5309 0.7702 0.2682 0.067 Uiso calc R 1
C C8 0.3295(3) 0.7549(2) 0.23745(7) 0.0361(7) Uani d . 1
C C9 0.1476(3) 0.7339(2) 0.24388(7) 0.0326(7) Uani d . 1
H H9 0.1429 0.6627 0.2503 0.039 Uiso calc R 1
C C10 0.0674(4) 0.7909(2) 0.27473(7) 0.0368(7) Uani d . 1
C C11 0.0535(4) 0.7403(2) 0.21037(7) 0.0433(8) Uani d . 1
H H11A -0.0575 0.7222 0.2150 0.052 Uiso calc R 1
H H11B 0.0542 0.8098 0.2027 0.052 Uiso calc R 1
C C12 0.1155(3) 0.6744(2) 0.18123(7) 0.0343(7) Uani d . 1
H H12 0.0924 0.6039 0.1867 0.041 Uiso calc R 1
C C13 0.2970(3) 0.6870(2) 0.17658(7) 0.0299(6) Uani d . 1
H H13 0.3148 0.7565 0.1691 0.036 Uiso calc R 1
C C14 0.3875(3) 0.6743(2) 0.21106(7) 0.0348(7) Uani d . 1
C C15 0.5622(4) 0.6825(3) 0.19860(8) 0.0508(9) Uani d . 1
H H15A 0.6353 0.6525 0.2151 0.061 Uiso calc R 1
H H15B 0.5921 0.7523 0.1952 0.061 Uiso calc R 1
C C16 0.5670(4) 0.6248(3) 0.16445(8) 0.0510(9) Uani d . 1
H H16A 0.6102 0.5577 0.1679 0.061 Uiso calc R 1
H H16B 0.6344 0.6598 0.1480 0.061 Uiso calc R 1
C C17 0.3895(3) 0.6188(2) 0.15113(7) 0.0349(7) Uani d . 1
H H17 0.3529 0.5499 0.1555 0.042 Uiso calc R 1
C C18 0.3600(5) 0.8615(2) 0.22343(9) 0.0596(10) Uani d . 1
H H18A 0.2832 0.8762 0.2057 0.089 Uiso calc R 1
H H18B 0.4669 0.8652 0.2141 0.089 Uiso calc R 1
H H18C 0.3490 0.9095 0.2417 0.089 Uiso calc R 1
C C19 0.0399(5) 0.9034(2) 0.26662(9) 0.0659(11) Uani d . 1
H H19A 0.0007 0.9103 0.2436 0.099 Uiso calc R 1
H H19B 0.1397 0.9392 0.2689 0.099 Uiso calc R 1
H H19C -0.0378 0.9306 0.2823 0.099 Uiso calc R 1
C C20 0.3724(3) 0.6361(2) 0.11227(7) 0.0355(7) Uani d . 1
C C21 0.4888(4) 0.5676(2) 0.09287(8) 0.0553(9) Uani d . 1
H H21A 0.4776 0.4998 0.1011 0.083 Uiso calc R 1
H H21B 0.5973 0.5901 0.0966 0.083 Uiso calc R 1
H H21C 0.4647 0.5698 0.0688 0.083 Uiso calc R 1
C C22 0.3795(4) 0.7460(2) 0.10016(8) 0.0459(8) Uani d . 1
H H22A 0.3657 0.7460 0.0754 0.055 Uiso calc R 1
H H22B 0.2871 0.7805 0.1098 0.055 Uiso calc R 1
C C23 0.5271(5) 0.8082(3) 0.10821(10) 0.0629(10) Uani d . 1
H H23A 0.5320 0.8208 0.1327 0.075 Uiso calc R 1
H H23B 0.6229 0.7711 0.1017 0.075 Uiso calc R 1
C C24 0.5236(4) 0.9067(3) 0.08935(10) 0.0587(10) Uani d . 1
H H24 0.5410 0.9030 0.0658 0.070 Uiso calc R 1
C C25 0.4993(4) 0.9973(3) 0.10175(9) 0.0549(9) Uani d . 1
C C26 0.4625(6) 1.0201(3) 0.13858(11) 0.0854(13) Uani d . 1
H H26A 0.3543 1.0450 0.1405 0.128 Uiso calc R 1
H H26B 0.5362 1.0702 0.1469 0.128 Uiso calc R 1
H H26C 0.4734 0.9600 0.1520 0.128 Uiso calc R 1
C C27 0.5084(5) 1.0876(3) 0.07860(10) 0.0718(12) Uani d . 1
H H27A 0.6062 1.1238 0.0831 0.108 Uiso calc R 1
H H27B 0.4178 1.1307 0.0828 0.108 Uiso calc R 1
H H27C 0.5071 1.0660 0.0551 0.108 Uiso calc R 1
C C28 0.2058(4) 0.7593(3) 0.37114(8) 0.0678(11) Uani d . 1
H H28A 0.3092 0.7916 0.3709 0.102 Uiso calc R 1
H H28B 0.2194 0.6884 0.3675 0.102 Uiso calc R 1
H H28C 0.1549 0.7705 0.3929 0.102 Uiso calc R 1
C C29 0.0899(5) 0.9178(2) 0.34767(9) 0.0641(11) Uani d . 1
H H29A -0.0138 0.9413 0.3403 0.096 Uiso calc R 1
H H29B 0.1725 0.9502 0.3344 0.096 Uiso calc R 1
H H29C 0.1045 0.9333 0.3715 0.096 Uiso calc R 1
C C30 0.3678(4) 0.5653(2) 0.22474(8) 0.0505(9) Uani d . 1
H H30A 0.3915 0.5184 0.2067 0.076 Uiso calc R 1
H H30B 0.2591 0.5555 0.2324 0.076 Uiso calc R 1
H H30C 0.4406 0.5547 0.2435 0.076 Uiso calc R 1
C C42 0.8920(6) 0.9444(3) 0.15107(13) 0.1016(17) Uani d . 1
H H42A 0.8403 0.8901 0.1630 0.152 Uiso calc R 1
H H42B 0.8192 0.9721 0.1344 0.152 Uiso calc R 1
H H42C 0.9220 0.9957 0.1672 0.152 Uiso calc R 1
C C1A 0.1450(3) 0.60535(18) 0.07231(7) 0.0301(7) Uani d . 1
H H1A1 0.2311 0.6051 0.0551 0.036 Uiso calc R 1
C C2A 0.0281(4) 0.52007(18) 0.06611(7) 0.0316(7) Uani d . 1
H H2A1 -0.0585 0.5235 0.0832 0.038 Uiso calc R 1
C C3A -0.0432(4) 0.53004(18) 0.03063(7) 0.0331(7) Uani d . 1
H H3A 0.0430 0.5229 0.0136 0.040 Uiso calc R 1
C C4A -0.1214(4) 0.6325(2) 0.02629(7) 0.0366(7) Uani d . 1
H H4A -0.2199 0.6355 0.0401 0.044 Uiso calc R 1
C C5A -0.0067(3) 0.71584(18) 0.03752(7) 0.0317(7) Uani d . 1
H H5A1 0.0830 0.7198 0.0212 0.038 Uiso calc R 1
C C6A -0.0913(4) 0.8157(2) 0.03872(9) 0.0416(8) Uani d . 1
H H6A1 -0.1508 0.8262 0.0176 0.050 Uiso calc R 1
H H6A2 -0.1670 0.8167 0.0577 0.050 Uiso calc R 1
C C1B -0.0405(4) 0.98966(18) 0.03842(8) 0.0361(7) Uani d . 1
H H1B1 -0.1422 0.9959 0.0510 0.043 Uiso calc R 1
C C2B 0.0804(4) 1.06560(19) 0.05159(7) 0.0337(7) Uani d . 1
H H2B1 0.1873 1.0487 0.0426 0.040 Uiso calc R 1
C C3B 0.0367(4) 1.17108(18) 0.04037(7) 0.0347(7) Uani d . 1
H H3B -0.0572 1.1934 0.0536 0.042 Uiso calc R 1
C C4B -0.0042(4) 1.17607(19) 0.00276(8) 0.0400(8) Uani d . 1
H H4B 0.0935 1.1640 -0.0107 0.048 Uiso calc R 1
C C5B -0.1275(5) 1.0974(2) -0.00591(9) 0.0551(10) Uani d . 1
H H5B1 -0.2259 1.1104 0.0067 0.066 Uiso calc R 1
H H5B2 -0.1521 1.1002 -0.0302 0.066 Uiso calc R 1

loop_
_atom_site_aniso_label
_atom_site_aniso_U_11
_atom_site_aniso_U_22
_atom_site_aniso_U_33
_atom_site_aniso_U_12
_atom_site_aniso_U_13
_atom_site_aniso_U_23
O1 0.0617(15) 0.0692(16) 0.0356(13) -0.0109(13) 0.0146(11) -0.0030(11)
O2 0.0348(12) 0.0773(15) 0.0312(11) 0.0163(11) -0.0092(10) -0.0133(11)
O3 0.0385(11) 0.0318(10) 0.0293(11) 0.0001(9) -0.0021(9) -0.0018(9)
O4 0.0495(12) 0.0212(9) 0.0356(11) 0.0047(9) -0.0054(10) -0.0023(9)
O5 0.0643(15) 0.0236(10) 0.0350(11) 0.0072(10) -0.0016(11) -0.0019(9)
O6 0.0563(15) 0.0287(11) 0.0840(18) -0.0062(11) -0.0208(14) -0.0112(12)
O7 0.0634(16) 0.0416(12) 0.0613(16) -0.0077(12) -0.0271(13) 0.0009(11)
O8 0.0368(11) 0.0198(9) 0.0585(14) -0.0011(9) -0.0072(10) 0.0026(9)
O9 0.0730(16) 0.0220(10) 0.0533(14) -0.0001(11) -0.0240(13) -0.0018(10)
O10 0.0816(17) 0.0382(12) 0.0410(13) -0.0050(12) -0.0082(13) 0.0031(10)
O11 0.0510(13) 0.0217(10) 0.0580(14) -0.0023(10) -0.0099(11) -0.0066(10)
O12 0.0804(17) 0.0240(11) 0.0721(16) 0.0042(11) -0.0285(14) 0.0032(11)
O13 0.132(3) 0.078(2) 0.136(3) 0.024(2) 0.057(2) 0.036(2)
C1 0.0291(17) 0.105(3) 0.0393(19) -0.0002(19) -0.0025(16) -0.012(2)
C2 0.0330(18) 0.106(3) 0.041(2) -0.003(2) 0.0072(16) -0.007(2)
C3 0.0475(19) 0.0480(18) 0.0355(18) -0.0041(16) 0.0082(16) -0.0025(15)
C4 0.0415(18) 0.0449(18) 0.0299(16) -0.0049(15) 0.0018(14) -0.0048(14)
C5 0.0366(17) 0.0378(16) 0.0315(16) -0.0015(14) -0.0014(13) -0.0074(14)
C6 0.041(2) 0.087(3) 0.0374(19) -0.0151(19) -0.0019(16) -0.0193(19)
C7 0.0280(17) 0.099(3) 0.0398(19) -0.0020(19) -0.0025(15) -0.019(2)
C8 0.0297(16) 0.0453(18) 0.0332(16) -0.0040(14) -0.0014(13) -0.0067(14)
C9 0.0279(15) 0.0382(16) 0.0316(16) 0.0010(13) -0.0045(13) -0.0024(13)
C10 0.0335(17) 0.0454(18) 0.0315(16) 0.0072(14) -0.0002(13) -0.0004(14)
C11 0.0276(16) 0.066(2) 0.0360(18) 0.0071(16) -0.0014(14) -0.0041(16)
C12 0.0250(15) 0.0467(18) 0.0311(16) -0.0025(13) -0.0038(13) -0.0037(14)
C13 0.0284(15) 0.0306(15) 0.0306(16) 0.0018(13) -0.0016(13) -0.0036(13)
C14 0.0273(16) 0.0434(17) 0.0339(17) 0.0031(14) -0.0044(13) -0.0042(14)
C15 0.0286(18) 0.080(2) 0.043(2) 0.0047(18) -0.0049(15) -0.0126(19)
C16 0.0325(18) 0.070(2) 0.051(2) 0.0158(18) 0.0010(16) -0.0043(18)
C17 0.0328(16) 0.0348(16) 0.0372(17) 0.0065(13) -0.0019(14) -0.0043(14)
C18 0.075(3) 0.049(2) 0.054(2) -0.023(2) 0.022(2) -0.0168(18)
C19 0.101(3) 0.055(2) 0.041(2) 0.033(2) 0.015(2) 0.0047(17)
C20 0.0318(16) 0.0403(16) 0.0345(17) 0.0049(14) -0.0002(14) -0.0065(14)
C21 0.054(2) 0.071(2) 0.042(2) 0.0104(19) 0.0031(18) -0.0154(18)
C22 0.048(2) 0.054(2) 0.0360(18) -0.0120(17) -0.0008(15) 0.0009(16)
C23 0.060(2) 0.066(2) 0.063(2) -0.015(2) 0.001(2) 0.002(2)
C24 0.064(2) 0.056(2) 0.056(2) -0.018(2) 0.001(2) 0.0047(19)
C25 0.048(2) 0.061(2) 0.056(2) -0.0144(18) -0.0009(18) 0.001(2)
C26 0.091(3) 0.078(3) 0.087(3) -0.011(3) 0.004(3) -0.005(3)
C27 0.066(3) 0.061(2) 0.089(3) -0.011(2) -0.016(2) 0.012(2)
C28 0.055(2) 0.114(3) 0.0339(19) 0.005(2) -0.0049(17) -0.003(2)
C29 0.089(3) 0.054(2) 0.049(2) -0.020(2) 0.025(2) -0.0180(18)
C30 0.058(2) 0.053(2) 0.0408(19) 0.0216(18) -0.0010(17) 0.0010(16)
C42 0.098(4) 0.079(3) 0.128(4) 0.024(3) 0.011(4) 0.027(3)
C1A 0.0401(17) 0.0214(14) 0.0289(16) 0.0023(13) 0.0021(14) -0.0015(12)
C2A 0.0420(17) 0.0181(13) 0.0348(16) 0.0017(13) 0.0071(14) -0.0037(12)
C3A 0.0397(17) 0.0236(14) 0.0359(17) -0.0028(13) -0.0034(14) -0.0079(13)
C4A 0.0425(18) 0.0263(14) 0.0410(18) -0.0012(14) -0.0051(15) -0.0031(13)
C5A 0.0357(16) 0.0266(14) 0.0329(16) -0.0017(13) -0.0021(13) -0.0001(12)
C6A 0.0417(18) 0.0252(15) 0.058(2) -0.0049(14) -0.0047(16) 0.0017(15)
C1B 0.0426(18) 0.0196(14) 0.0460(19) -0.0010(13) -0.0028(15) 0.0020(13)
C2B 0.0388(17) 0.0283(15) 0.0340(17) 0.0006(13) -0.0004(14) -0.0013(13)
C3B 0.0406(18) 0.0214(14) 0.0420(18) -0.0009(13) -0.0003(15) -0.0062(13)
C4B 0.055(2) 0.0183(14) 0.0469(19) 0.0024(14) -0.0043(16) 0.0011(13)
C5B 0.079(3) 0.0264(16) 0.059(2) 0.0001(17) -0.028(2) 0.0042(16)

loop_
_atom_type_symbol
_atom_type_description
_atom_type_scat_dispersion_real
_atom_type_scat_dispersion_imag
_atom_type_scat_source
C C 0.0033 0.0000 'International Tables Vol C Tables 4.2.6.8 and 6.1.1.4'
H H 0.0000 0.0000 'International Tables Vol C Tables 4.2.6.8 and 6.1.1.4'
O O 0.0106 0.0000 'International Tables Vol C Tables 4.2.6.8 and 6.1.1.4'

loop_
_geom_angle_atom_site_label_1
_geom_angle_atom_site_label_2
_geom_angle_atom_site_label_3
_geom_angle
C3 O1 H1 111.1
C12 O2 H2 108.6
C1A O3 C20 119.1(2)
C5A O4 C1A 112.29(19)
C2A O5 H5A 111.6
C3A O6 H6 99.6
C4A O7 H7 99.1
C1B O8 C6A 113.0(2)
C1B O9 C5B 111.8(2)
C2B O10 H10 112.8
C3B O11 H11 106.9
C4B O12 H12A 108.5
C42 O13 H13A 106.7
C2 C1 C10 113.8(3)
C2 C1 H1A 108.8
C10 C1 H1A 108.8
C2 C1 H1B 108.8
C10 C1 H1B 108.8
H1A C1 H1B 107.7
C3 C2 C1 111.8(3)
C3 C2 H2A 109.2
C1 C2 H2A 109.2
C3 C2 H2B 109.2
C1 C2 H2B 109.2
H2A C2 H2B 107.9
O1 C3 C2 108.4(3)
O1 C3 C4 111.0(2)
C2 C3 C4 114.0(3)
O1 C3 H3 107.7
C2 C3 H3 107.7
C4 C3 H3 107.7
C3 C4 C28 107.2(3)
C3 C4 C29 111.0(3)
C28 C4 C29 108.2(3)
C3 C4 C5 107.4(2)
C28 C4 C5 109.1(2)
C29 C4 C5 113.7(3)
C6 C5 C10 111.3(3)
C6 C5 C4 114.5(2)
C10 C5 C4 117.3(2)
C6 C5 H5 104.0
C10 C5 H5 104.0
C4 C5 H5 104.0
C7 C6 C5 110.7(3)
C7 C6 H6A 109.5
C5 C6 H6A 109.5
C7 C6 H6B 109.5
C5 C6 H6B 109.5
H6A C6 H6B 108.1
C6 C7 C8 114.0(3)
C6 C7 H7A 108.8
C8 C7 H7A 108.8
C6 C7 H7B 108.8
C8 C7 H7B 108.8
H7A C7 H7B 107.7
C7 C8 C18 107.1(3)
C7 C8 C9 109.3(2)
C18 C8 C9 112.5(3)
C7 C8 C14 111.4(3)
C18 C8 C14 110.3(2)
C9 C8 C14 106.4(2)
C11 C9 C8 110.4(2)
C11 C9 C10 114.3(2)
C8 C9 C10 116.6(2)
C11 C9 H9 104.7
C8 C9 H9 104.7
C10 C9 H9 104.7
C1 C10 C5 107.0(2)
C1 C10 C19 107.7(3)
C5 C10 C19 114.1(3)
C1 C10 C9 108.3(2)
C5 C10 C9 107.5(2)
C19 C10 C9 111.9(2)
C12 C11 C9 115.7(2)
C12 C11 H11A 108.4
C9 C11 H11A 108.4
C12 C11 H11B 108.4
C9 C11 H11B 108.4
H11A C11 H11B 107.4
O2 C12 C11 105.4(2)
O2 C12 C13 113.7(2)
C11 C12 C13 111.0(2)
O2 C12 H12 108.8
C11 C12 H12 108.8
C13 C12 H12 108.8
C12 C13 C17 120.1(2)
C12 C13 C14 111.3(2)
C17 C13 C14 104.6(2)
C12 C13 H13 106.7
C17 C13 H13 106.7
C14 C13 H13 106.7
C15 C14 C13 100.2(2)
C15 C14 C30 105.9(3)
C13 C14 C30 110.4(2)
C15 C14 C8 116.8(2)
C13 C14 C8 110.3(2)
C30 C14 C8 112.5(2)
C14 C15 C16 105.3(2)
C14 C15 H15A 110.7
C16 C15 H15A 110.7
C14 C15 H15B 110.7
C16 C15 H15B 110.7
H15A C15 H15B 108.8
C15 C16 C17 106.7(2)
C15 C16 H16A 110.4
C17 C16 H16A 110.4
C15 C16 H16B 110.4
C17 C16 H16B 110.4
H16A C16 H16B 108.6
C20 C17 C13 119.8(2)
C20 C17 C16 114.0(2)
C13 C17 C16 103.0(2)
C20 C17 H17 106.4
C13 C17 H17 106.4
C16 C17 H17 106.4
C8 C18 H18A 109.5
C8 C18 H18B 109.5
H18A C18 H18B 109.5
C8 C18 H18C 109.5
H18A C18 H18C 109.5
H18B C18 H18C 109.5
C10 C19 H19A 109.5
C10 C19 H19B 109.5
H19A C19 H19B 109.5
C10 C19 H19C 109.5
H19A C19 H19C 109.5
H19B C19 H19C 109.5
O3 C20 C21 106.7(2)
O3 C20 C22 108.0(2)
C21 C20 C22 113.0(3)
O3 C20 C17 102.1(2)
C21 C20 C17 109.8(2)
C22 C20 C17 116.2(2)
C20 C21 H21A 109.5
C20 C21 H21B 109.5
H21A C21 H21B 109.5
C20 C21 H21C 109.5
H21A C21 H21C 109.5
H21B C21 H21C 109.5
C23 C22 C20 119.2(3)
C23 C22 H22A 107.5
C20 C22 H22A 107.5
C23 C22 H22B 107.5
C20 C22 H22B 107.5
H22A C22 H22B 107.0
C24 C23 C22 111.1(3)
C24 C23 H23A 109.4
C22 C23 H23A 109.4
C24 C23 H23B 109.4
C22 C23 H23B 109.4
H23A C23 H23B 108.0
C25 C24 C23 128.5(4)
C25 C24 H24 115.7
C23 C24 H24 115.7
C24 C25 C26 124.7(4)
C24 C25 C27 120.3(3)
C26 C25 C27 115.0(3)
C25 C26 H26A 109.5
C25 C26 H26B 109.5
H26A C26 H26B 109.5
C25 C26 H26C 109.5
H26A C26 H26C 109.5
H26B C26 H26C 109.5
C25 C27 H27A 109.5
C25 C27 H27B 109.5
H27A C27 H27B 109.5
C25 C27 H27C 109.5
H27A C27 H27C 109.5
H27B C27 H27C 109.5
C4 C28 H28A 109.5
C4 C28 H28B 109.5
H28A C28 H28B 109.5
C4 C28 H28C 109.5
H28A C28 H28C 109.5
H28B C28 H28C 109.5
C4 C29 H29A 109.5
C4 C29 H29B 109.5
H29A C29 H29B 109.5
C4 C29 H29C 109.5
H29A C29 H29C 109.5
H29B C29 H29C 109.5
C14 C30 H30A 109.5
C14 C30 H30B 109.5
H30A C30 H30B 109.5
C14 C30 H30C 109.5
H30A C30 H30C 109.5
H30B C30 H30C 109.5
O13 C42 H42A 109.5
O13 C42 H42B 109.5
H42A C42 H42B 109.5
O13 C42 H42C 109.5
H42A C42 H42C 109.5
H42B C42 H42C 109.5
O3 C1A O4 107.4(2)
O3 C1A C2A 109.5(2)
O4 C1A C2A 107.2(2)
O3 C1A H1A1 110.9
O4 C1A H1A1 110.9
C2A C1A H1A1 110.9
O5 C2A C3A 108.7(2)
O5 C2A C1A 111.2(2)
C3A C2A C1A 109.4(2)
O5 C2A H2A1 109.2
C3A C2A H2A1 109.2
C1A C2A H2A1 109.2
O6 C3A C2A 112.4(2)
O6 C3A C4A 107.3(2)
C2A C3A C4A 110.4(2)
O6 C3A H3A 108.9
C2A C3A H3A 108.9
C4A C3A H3A 108.9
O7 C4A C3A 111.6(2)
O7 C4A C5A 106.1(2)
C3A C4A C5A 110.6(2)
O7 C4A H4A 109.5
C3A C4A H4A 109.5
C5A C4A H4A 109.5
O4 C5A C6A 107.4(2)
O4 C5A C4A 111.0(2)
C6A C5A C4A 111.0(2)
O4 C5A H5A1 109.1
C6A C5A H5A1 109.1
C4A C5A H5A1 109.1
O8 C6A C5A 109.5(2)
O8 C6A H6A1 109.8
C5A C6A H6A1 109.8
O8 C6A H6A2 109.8
C5A C6A H6A2 109.8
H6A1 C6A H6A2 108.2
O8 C1B O9 105.9(2)
O8 C1B C2B 108.0(2)
O9 C1B C2B 112.0(2)
O8 C1B H1B1 110.3
O9 C1B H1B1 110.3
C2B C1B H1B1 110.3
O10 C2B C3B 106.7(2)
O10 C2B C1B 111.7(2)
C3B C2B C1B 111.2(2)
O10 C2B H2B1 109.1
C3B C2B H2B1 109.1
C1B C2B H2B1 109.1
O11 C3B C4B 111.9(2)
O11 C3B C2B 106.9(2)
C4B C3B C2B 112.1(2)
O11 C3B H3B 108.6
C4B C3B H3B 108.6
C2B C3B H3B 108.6
O12 C4B C5B 111.7(3)
O12 C4B C3B 107.5(2)
C5B C4B C3B 110.0(3)
O12 C4B H4B 109.2
C5B C4B H4B 109.2
C3B C4B H4B 109.2
O9 C5B C4B 110.0(3)
O9 C5B H5B1 109.7
C4B C5B H5B1 109.7
O9 C5B H5B2 109.7
C4B C5B H5B2 109.7
H5B1 C5B H5B2 108.2

loop_
_geom_bond_atom_site_label_1
_geom_bond_atom_site_label_2
_geom_bond_distance
O1 C3 1.442(3)
O1 H1 0.8206
O2 C12 1.419(3)
O2 H2 0.8267
O3 C1A 1.398(3)
O3 C20 1.481(3)
O4 C5A 1.416(3)
O4 C1A 1.429(3)
O5 C2A 1.426(3)
O5 H5A 0.8444
O6 C3A 1.418(3)
O6 H6 0.8326
O7 C4A 1.423(3)
O7 H7 0.8293
O8 C1B 1.393(3)
O8 C6A 1.426(3)
O9 C1B 1.418(3)
O9 C5B 1.429(3)
O10 C2B 1.410(3)
O10 H10 0.8225
O11 C3B 1.427(3)
O11 H11 0.8128
O12 C4B 1.424(3)
O12 H12A 0.8392
O13 C42 1.385(5)
O13 H13A 0.8463
C1 C2 1.533(4)
C1 C10 1.539(4)
C1 H1A 0.9700
C1 H1B 0.9700
C2 C3 1.495(4)
C2 H2A 0.9700
C2 H2B 0.9700
C3 C4 1.520(4)
C3 H3 0.9800
C4 C28 1.535(4)
C4 C29 1.539(4)
C4 C5 1.569(4)
C5 C6 1.529(4)
C5 C10 1.543(4)
C5 H5 0.9800
C6 C7 1.519(4)
C6 H6A 0.9700
C6 H6B 0.9700
C7 C8 1.539(4)
C7 H7A 0.9700
C7 H7B 0.9700
C8 C18 1.539(4)
C8 C9 1.557(4)
C8 C14 1.562(4)
C9 C11 1.524(4)
C9 C10 1.569(4)
C9 H9 0.9800
C10 C19 1.545(4)
C11 C12 1.524(4)
C11 H11A 0.9700
C11 H11B 0.9700
C12 C13 1.528(4)
C12 H12 0.9800
C13 C17 1.547(4)
C13 C14 1.549(4)
C13 H13 0.9800
C14 C15 1.534(4)
C14 C30 1.552(4)
C15 C16 1.536(4)
C15 H15A 0.9700
C15 H15B 0.9700
C16 C17 1.565(4)
C16 H16A 0.9700
C16 H16B 0.9700
C17 C20 1.538(4)
C17 H17 0.9800
C18 H18A 0.9600
C18 H18B 0.9600
C18 H18C 0.9600
C19 H19A 0.9600
C19 H19B 0.9600
C19 H19C 0.9600
C20 C21 1.528(4)
C20 C22 1.536(4)
C21 H21A 0.9600
C21 H21B 0.9600
C21 H21C 0.9600
C22 C23 1.512(4)
C22 H22A 0.9700
C22 H22B 0.9700
C23 C24 1.501(5)
C23 H23A 0.9700
C23 H23B 0.9700
C24 C25 1.313(5)
C24 H24 0.9300
C25 C26 1.498(5)
C25 C27 1.503(5)
C26 H26A 0.9600
C26 H26B 0.9600
C26 H26C 0.9600
C27 H27A 0.9600
C27 H27B 0.9600
C27 H27C 0.9600
C28 H28A 0.9600
C28 H28B 0.9600
C28 H28C 0.9600
C29 H29A 0.9600
C29 H29B 0.9600
C29 H29C 0.9600
C30 H30A 0.9600
C30 H30B 0.9600
C30 H30C 0.9600
C42 H42A 0.9600
C42 H42B 0.9600
C42 H42C 0.9600
C1A C2A 1.511(4)
C1A H1A1 0.9800
C2A C3A 1.510(4)
C2A H2A1 0.9800
C3A C4A 1.518(4)
C3A H3A 0.9800
C4A C5A 1.526(4)
C4A H4A 0.9800
C5A C6A 1.503(4)
C5A H5A1 0.9800
C6A H6A1 0.9700
C6A H6A2 0.9700
C1B C2B 1.513(4)
C1B H1B1 0.9800
C2B C3B 1.513(4)
C2B H2B1 0.9800
C3B C4B 1.506(4)
C3B H3B 0.9800
C4B C5B 1.502(4)
C4B H4B 0.9800
C5B H5B1 0.9700
C5B H5B2 0.9700

loop_
_geom_hbond_atom_site_label_D
_geom_hbond_atom_site_label_H
_geom_hbond_atom_site_label_A
_geom_hbond_site_symmetry_A
_geom_hbond_distance_DH
_geom_hbond_distance_HA
_geom_hbond_distance_DA
_geom_hbond_angle_DHA
O1 H1 O11 3_545 0.82 2.38 2.996(3) 133
O2 H2 O3 . 0.83 1.96 2.752(3) 160
O5 H5A O1 3_545 0.84 2.14 2.839(3) 140
O6 H6 O12 1_545 0.83 2.04 2.781(3) 147
O7 H7 O8 4_465 0.83 2.31 3.009(3) 142
O10 H10 O13 1_455 0.82 2.05 2.824(4) 156
O11 H11 O5 1_565 0.81 1.92 2.703(3) 162
O12 H12A O11 4_475 0.84 2.02 2.827(3) 162
O13 H13A O2 1_655 0.85 1.98 2.823(3) 173

loop_
_cod_related_entry_id
_cod_related_entry_database
_cod_related_entry_code
1 ChemSpider 21195681
